data_7018209
loop_
_publ_author_name
'Chen, Chang-Hung'
'Liu, Yi-Hung'
'Peng, Shie-Ming'
'Chen, Jwu-Ting'
'Liu, Shiuh-Tzung'

_publ_section_title
;
 Synthesis of N-heterocyclic carbene rhenium(i) carbonyl complexes.
;
_journal_issue 9
_journal_name_full 'Dalton transactions (Cambridge, England : 2003)'
_journal_page_first 2747
_journal_page_last 2754
_journal_paper_doi 10.1039/c2dt11974a
_journal_volume 41
_journal_year 2012
_chemical_formula_sum 'C25 H24 Br N2 O4 Re'
_chemical_formula_weight 682.57
_chemical_name_systematic
;
?
;
_space_group_IT_number 14
_symmetry_cell_setting monoclinic
_symmetry_space_group_name_Hall '-P 2ybc'
_symmetry_space_group_name_H-M 'P 1 21/c 1'
_atom_sites_solution_hydrogens geom
_atom_sites_solution_primary direct
_atom_sites_solution_secondary difmap
_audit_creation_method SHELXL-97
_cell_angle_alpha 90.00
_cell_angle_beta 100.798(2)
_cell_angle_gamma 90.00
_cell_formula_units_Z 4
_cell_length_a 17.6499(4)
_cell_length_b 17.6537(4)
_cell_length_c 8.6473(2)
_cell_measurement_reflns_used 8960
_cell_measurement_temperature 295(2)
_cell_measurement_theta_max 28.7324
_cell_measurement_theta_min 3.0207
_cell_volume 2646.67(11)
_computing_cell_refinement 'Bruker FRAMBO'
_computing_data_collection 'Bruker FRAMBO'
_computing_data_reduction 'Bruker SAINT'
_computing_molecular_graphics 'Bruker SHELXTL'
_computing_publication_material 'Bruker SHELXTL'
_computing_structure_refinement 'SHELXL-97 (Sheldrick, 1997)'
_computing_structure_solution 'SHELXS-97 (Sheldrick, 1990)'
_diffrn_ambient_temperature 295(2)
_diffrn_measured_fraction_theta_full 0.974
_diffrn_measured_fraction_theta_max 0.974
_diffrn_measurement_device_type 'multiwire proportional'
_diffrn_measurement_method 'phi and omega scans'
_diffrn_radiation_monochromator graphite
_diffrn_radiation_source 'fine-focus sealed tube'
_diffrn_radiation_type MoK\a
_diffrn_radiation_wavelength 0.71073
_diffrn_reflns_av_R_equivalents 0.0295
_diffrn_reflns_av_sigmaI/netI 0.0228
_diffrn_reflns_limit_h_max 22
_diffrn_reflns_limit_h_min -22
_diffrn_reflns_limit_k_max 22
_diffrn_reflns_limit_k_min -22
_diffrn_reflns_limit_l_max 11
_diffrn_reflns_limit_l_min -11
_diffrn_reflns_number 27091
_diffrn_reflns_theta_full 27.50
_diffrn_reflns_theta_max 27.50
_diffrn_reflns_theta_min 3.09
_exptl_absorpt_coefficient_mu 6.132
_exptl_absorpt_correction_T_max 1.00000
_exptl_absorpt_correction_T_min 0.25547
_exptl_absorpt_correction_type multi-scan
_exptl_absorpt_process_details
;
CrysAlisPro, Agilent Technologies,
Version 1.171.35.11 (release 16-05-2011 CrysAlis171 .NET)
(compiled May 16 2011,17:55:39)
Empirical absorption correction using spherical harmonics,
implemented in SCALE3 ABSPACK scaling algorithm.
;
_exptl_crystal_density_diffrn 1.713
_exptl_crystal_density_method 'not measured'
_exptl_crystal_F_000 1320
_exptl_crystal_size_max 0.25
_exptl_crystal_size_mid 0.20
_exptl_crystal_size_min 0.15
_refine_diff_density_max 1.812
_refine_diff_density_min -1.696
_refine_diff_density_rms 0.100
_refine_ls_extinction_method none
_refine_ls_goodness_of_fit_ref 0.978
_refine_ls_hydrogen_treatment constr
_refine_ls_matrix_type full
_refine_ls_number_parameters 298
_refine_ls_number_reflns 5920
_refine_ls_number_restraints 0
_refine_ls_restrained_S_all 0.978
_refine_ls_R_factor_all 0.0422
_refine_ls_R_factor_gt 0.0338
_refine_ls_shift/su_max 0.001
_refine_ls_shift/su_mean 0.000
_refine_ls_structure_factor_coef Fsqd
_refine_ls_weighting_details 'calc w=1/[\s^2^(Fo^2^)+(0.1000P)^2^+0.0000P] where P=(Fo^2^+2Fc^2^)/3'
_refine_ls_weighting_scheme calc
_refine_ls_wR_factor_gt 0.1143
_refine_ls_wR_factor_ref 0.1255
_reflns_number_gt 5064
_reflns_number_total 5920
_reflns_threshold_expression >2sigma(I)
_cod_data_source_file c2dt11974a.txt
_cod_data_source_block ic15074
_cod_depositor_comments
;
The following automatic conversions were performed:

'_symmetry_cell_setting' value 'Monoclinic' changed to 'monoclinic'
according to /home/saulius/struct/CIF-dictionaries/cif_core.dic
dictionary named 'cif_core.dic' version 2.4.1 from 2010-06-29.

Automatic conversion script
Id: cif_fix_values 1715 2011-07-08 13:25:40Z adriana 
;
_cod_original_cell_volume 2646.67(10)
_cod_original_sg_symbol_H-M P2(1)/c
_cod_database_code 7018209

loop_
_symmetry_equiv_pos_as_xyz
'x, y, z'
'-x, y+1/2, -z+1/2'
'-x, -y, -z'
'x, -y-1/2, z-1/2'

loop_
_atom_site_label
_atom_site_type_symbol
_atom_site_fract_x
_atom_site_fract_y
_atom_site_fract_z
_atom_site_U_iso_or_equiv
_atom_site_adp_type
_atom_site_occupancy
_atom_site_symmetry_multiplicity
_atom_site_calc_flag
_atom_site_refinement_flags
Re1 Re 0.281264(10) 0.479335(10) 0.507441(19) 0.04411(11) Uani 1 1 d .
Br1 Br 0.19630(4) 0.58226(4) 0.61255(7) 0.07144(18) Uani 1 1 d .
O1 O 0.3407(3) 0.4159(4) 0.8417(5) 0.0951(16) Uani 1 1 d .
O2 O 0.1483(3) 0.3690(3) 0.5388(7) 0.113(2) Uani 1 1 d .
O3 O 0.3776(4) 0.3623(4) 0.3778(8) 0.132(2) Uani 1 1 d .
O4 O 0.4202(3) 0.5903(4) 0.6050(5) 0.1064(19) Uani 1 1 d .
N1 N 0.1803(3) 0.4940(3) 0.1589(5) 0.0555(10) Uani 1 1 d .
N2 N 0.2718(2) 0.5743(2) 0.1875(4) 0.0514(9) Uani 1 1 d .
C1 C 0.3173(3) 0.4420(4) 0.7191(6) 0.0681(15) Uani 1 1 d .
C2 C 0.1934(4) 0.4088(3) 0.5101(7) 0.0643(14) Uani 1 1 d .
C3 C 0.3430(4) 0.4047(4) 0.4261(7) 0.0748(16) Uani 1 1 d .
C4 C 0.3688(3) 0.5538(4) 0.5540(7) 0.0673(15) Uani 1 1 d .
C5 C 0.2403(3) 0.5202(2) 0.2673(6) 0.0425(10) Uani 1 1 d .
C6 C 0.1771(4) 0.5280(4) 0.0152(8) 0.081(2) Uani 1 1 d .
H6A H 0.1412 0.5183 -0.0759 0.097 Uiso 1 1 calc R
C7 C 0.2355(4) 0.5782(4) 0.0304(7) 0.081(2) Uani 1 1 d .
H7A H 0.2488 0.6089 -0.0477 0.098 Uiso 1 1 calc R
C8 C 0.1243(3) 0.4366(3) 0.1797(6) 0.0530(11) Uani 1 1 d .
C9 C 0.0566(3) 0.4564(3) 0.2287(6) 0.0569(12) Uani 1 1 d .
C10 C 0.0056(3) 0.3998(4) 0.2449(7) 0.0685(15) Uani 1 1 d .
H10A H -0.0394 0.4119 0.2808 0.082 Uiso 1 1 calc R
C11 C 0.0190(3) 0.3258(4) 0.2096(9) 0.0774(17) Uani 1 1 d .
C12 C 0.0848(4) 0.3076(4) 0.1556(9) 0.085(2) Uani 1 1 d .
H12A H 0.0934 0.2576 0.1296 0.102 Uiso 1 1 calc R
C13 C 0.1386(3) 0.3623(4) 0.1389(7) 0.0684(15) Uani 1 1 d .
C14 C 0.0398(4) 0.5376(4) 0.2604(11) 0.087(2) Uani 1 1 d .
H14A H -0.0092 0.5410 0.2930 0.131 Uiso 1 1 calc R
H14B H 0.0384 0.5668 0.1662 0.131 Uiso 1 1 calc R
H14C H 0.0794 0.5569 0.3422 0.131 Uiso 1 1 calc R
C15 C -0.0394(5) 0.2651(5) 0.2263(13) 0.122(3) Uani 1 1 d .
H15A H -0.0211 0.2169 0.1969 0.183 Uiso 1 1 calc R
H15B H -0.0877 0.2768 0.1590 0.183 Uiso 1 1 calc R
H15C H -0.0464 0.2630 0.3337 0.183 Uiso 1 1 calc R
C16 C 0.2104(4) 0.3413(6) 0.0737(12) 0.119(3) Uani 1 1 d .
H16A H 0.2101 0.2879 0.0525 0.178 Uiso 1 1 calc R
H16B H 0.2557 0.3539 0.1496 0.178 Uiso 1 1 calc R
H16C H 0.2107 0.3688 -0.0219 0.178 Uiso 1 1 calc R
C17 C 0.3358(3) 0.6239(3) 0.2439(5) 0.0479(10) Uani 1 1 d .
C18 C 0.3210(3) 0.6935(3) 0.3040(7) 0.0571(12) Uani 1 1 d .
C19 C 0.3827(3) 0.7420(3) 0.3506(7) 0.0683(14) Uani 1 1 d .
H19A H 0.3738 0.7891 0.3919 0.082 Uiso 1 1 calc R
C20 C 0.4571(3) 0.7225(3) 0.3377(7) 0.0653(14) Uani 1 1 d .
C21 C 0.4686(3) 0.6541(4) 0.2748(7) 0.0655(14) Uani 1 1 d .
H21A H 0.5185 0.6411 0.2647 0.079 Uiso 1 1 calc R
C22 C 0.4100(3) 0.6025(3) 0.2246(6) 0.0568(12) Uani 1 1 d .
C23 C 0.2411(3) 0.7173(4) 0.3169(10) 0.089(2) Uani 1 1 d .
H23A H 0.2424 0.7672 0.3611 0.133 Uiso 1 1 calc R
H23B H 0.2205 0.6824 0.3836 0.133 Uiso 1 1 calc R
H23D H 0.2090 0.7174 0.2141 0.133 Uiso 1 1 calc R
C24 C 0.5235(4) 0.7765(5) 0.3862(9) 0.099(2) Uani 1 1 d .
H24A H 0.5703 0.7533 0.3688 0.148 Uiso 1 1 calc R
H24D H 0.5281 0.7887 0.4957 0.148 Uiso 1 1 calc R
H24B H 0.5142 0.8221 0.3248 0.148 Uiso 1 1 calc R
C25 C 0.4269(5) 0.5272(4) 0.1564(11) 0.093(2) Uani 1 1 d .
H25D H 0.4809 0.5239 0.1535 0.139 Uiso 1 1 calc R
H25A H 0.3976 0.5225 0.0515 0.139 Uiso 1 1 calc R
H25B H 0.4131 0.4870 0.2207 0.139 Uiso 1 1 calc R

loop_
_atom_site_aniso_label
_atom_site_aniso_U_11
_atom_site_aniso_U_22
_atom_site_aniso_U_33
_atom_site_aniso_U_23
_atom_site_aniso_U_13
_atom_site_aniso_U_12
Re1 0.04502(15) 0.04919(15) 0.03853(15) 0.00526(6) 0.00885(9) 0.00355(7)
Br1 0.0869(4) 0.0761(4) 0.0568(3) -0.0115(3) 0.0276(3) 0.0124(3)
O1 0.097(3) 0.133(5) 0.053(2) 0.034(3) 0.007(2) 0.010(3)
O2 0.117(4) 0.107(4) 0.104(4) 0.054(3) -0.011(3) -0.050(3)
O3 0.145(5) 0.123(5) 0.131(5) -0.003(4) 0.035(4) 0.083(5)
O4 0.088(3) 0.145(5) 0.074(3) 0.010(3) -0.016(2) -0.060(3)
N1 0.058(3) 0.061(2) 0.044(2) 0.0024(19) -0.0006(19) -0.017(2)
N2 0.053(2) 0.056(2) 0.043(2) 0.0108(17) 0.0021(17) -0.0115(18)
C1 0.065(3) 0.095(4) 0.043(3) 0.017(3) 0.006(2) 0.006(3)
C2 0.075(3) 0.045(3) 0.068(3) 0.022(2) -0.001(3) -0.013(3)
C3 0.088(4) 0.076(4) 0.059(3) 0.008(3) 0.009(3) 0.028(4)
C4 0.060(3) 0.090(4) 0.050(3) 0.010(3) 0.006(2) -0.010(3)
C5 0.046(2) 0.043(2) 0.039(2) -0.0031(16) 0.0095(19) 0.0018(17)
C6 0.077(4) 0.107(5) 0.049(3) 0.018(3) -0.010(3) -0.029(4)
C7 0.087(4) 0.094(5) 0.053(3) 0.025(3) -0.016(3) -0.026(4)
C8 0.053(3) 0.053(3) 0.052(3) -0.002(2) 0.008(2) -0.010(2)
C9 0.048(3) 0.060(3) 0.056(3) -0.003(2) -0.006(2) 0.002(2)
C10 0.042(3) 0.086(4) 0.076(4) 0.000(3) 0.007(2) 0.002(3)
C11 0.055(3) 0.071(4) 0.106(5) -0.003(3) 0.014(3) -0.020(3)
C12 0.072(4) 0.058(3) 0.129(6) -0.025(4) 0.027(4) -0.017(3)
C13 0.064(3) 0.066(3) 0.079(4) -0.020(3) 0.023(3) -0.013(3)
C14 0.067(4) 0.068(4) 0.116(6) -0.016(4) -0.011(4) 0.021(3)
C15 0.093(6) 0.098(6) 0.178(9) -0.002(6) 0.033(6) -0.043(5)
C16 0.090(5) 0.123(7) 0.160(8) -0.072(6) 0.067(5) -0.018(5)
C17 0.053(2) 0.049(2) 0.042(2) 0.0064(18) 0.0110(19) -0.009(2)
C18 0.056(3) 0.045(2) 0.074(3) 0.012(2) 0.023(2) 0.001(2)
C19 0.076(4) 0.049(3) 0.084(4) -0.001(3) 0.024(3) -0.013(3)
C20 0.063(3) 0.068(3) 0.066(3) 0.004(3) 0.015(3) -0.022(3)
C21 0.049(3) 0.083(4) 0.068(3) 0.001(3) 0.019(2) -0.004(3)
C22 0.055(3) 0.064(3) 0.055(3) 0.000(2) 0.021(2) 0.002(2)
C23 0.067(4) 0.054(3) 0.155(7) 0.026(4) 0.046(4) 0.016(3)
C24 0.086(4) 0.111(6) 0.094(5) 0.010(4) 0.004(4) -0.053(4)
C25 0.087(5) 0.093(5) 0.108(6) -0.037(4) 0.044(5) 0.001(4)

loop_
_atom_type_symbol
_atom_type_description
_atom_type_scat_dispersion_real
_atom_type_scat_dispersion_imag
_atom_type_scat_source
C C 0.0033 0.0016 'International Tables Vol C Tables 4.2.6.8 and 6.1.1.4'
H H 0.0000 0.0000 'International Tables Vol C Tables 4.2.6.8 and 6.1.1.4'
N N 0.0061 0.0033 'International Tables Vol C Tables 4.2.6.8 and 6.1.1.4'
O O 0.0106 0.0060 'International Tables Vol C Tables 4.2.6.8 and 6.1.1.4'
Br Br -0.2901 2.4595 'International Tables Vol C Tables 4.2.6.8 and 6.1.1.4'
Re Re -1.0185 7.2310 'International Tables Vol C Tables 4.2.6.8 and 6.1.1.4'

loop_
_geom_angle_atom_site_label_1
_geom_angle_atom_site_label_2
_geom_angle_atom_site_label_3
_geom_angle
C3 Re1 C1 90.2(3)
C3 Re1 C2 94.1(3)
C1 Re1 C2 84.0(3)
C3 Re1 C4 93.1(3)
C1 Re1 C4 85.9(3)
C2 Re1 C4 167.6(2)
C3 Re1 C5 89.3(2)
C1 Re1 C5 179.3(2)
C2 Re1 C5 95.59(19)
C4 Re1 C5 94.6(2)
C3 Re1 Br1 178.83(18)
C1 Re1 Br1 90.9(2)
C2 Re1 Br1 86.1(2)
C4 Re1 Br1 86.9(2)
C5 Re1 Br1 89.52(12)
C5 N1 C6 111.7(5)
C5 N1 C8 127.9(4)
C6 N1 C8 120.4(5)
C5 N2 C7 111.9(4)
C5 N2 C17 128.8(4)
C7 N2 C17 119.3(4)
O1 C1 Re1 175.9(6)
O2 C2 Re1 168.1(5)
O3 C3 Re1 179.1(7)
O4 C4 Re1 168.3(5)
N2 C5 N1 103.3(4)
N2 C5 Re1 128.3(3)
N1 C5 Re1 128.2(3)
C7 C6 N1 107.4(5)
C6 C7 N2 105.5(5)
C9 C8 C13 121.5(5)
C9 C8 N1 120.6(5)
C13 C8 N1 117.8(5)
C10 C9 C8 117.9(5)
C10 C9 C14 121.5(6)
C8 C9 C14 120.5(6)
C9 C10 C11 121.9(6)
C12 C11 C10 119.4(6)
C12 C11 C15 120.3(7)
C10 C11 C15 120.3(7)
C11 C12 C13 121.1(6)
C12 C13 C8 118.1(5)
C12 C13 C16 120.3(6)
C8 C13 C16 121.7(6)
C18 C17 C22 122.1(4)
C18 C17 N2 118.5(4)
C22 C17 N2 119.1(4)
C17 C18 C19 117.9(5)
C17 C18 C23 121.7(5)
C19 C18 C23 120.4(5)
C20 C19 C18 122.0(5)
C21 C20 C19 118.1(5)
C21 C20 C24 120.5(6)
C19 C20 C24 121.4(6)
C20 C21 C22 123.5(5)
C21 C22 C17 116.4(5)
C21 C22 C25 120.7(5)
C17 C22 C25 122.8(5)

loop_
_geom_bond_atom_site_label_1
_geom_bond_atom_site_label_2
_geom_bond_distance
Re1 C3 1.925(7)
Re1 C1 1.937(5)
Re1 C2 1.992(6)
Re1 C4 2.010(6)
Re1 C5 2.190(5)
Re1 Br1 2.6243(6)
O1 C1 1.159(6)
O2 C2 1.125(7)
O3 C3 1.097(8)
O4 C4 1.133(7)
N1 C5 1.357(6)
N1 C6 1.372(8)
N1 C8 1.450(7)
N2 C5 1.357(6)
N2 C7 1.391(7)
N2 C17 1.440(6)
C6 C7 1.346(9)
C8 C9 1.386(8)
C8 C13 1.393(8)
C9 C10 1.368(9)
C9 C14 1.500(8)
C10 C11 1.373(10)
C11 C12 1.368(9)
C11 C15 1.512(9)
C12 C13 1.381(8)
C13 C16 1.526(8)
C17 C18 1.379(7)
C17 C22 1.402(7)
C18 C19 1.384(8)
C18 C23 1.497(7)
C19 C20 1.382(8)
C20 C21 1.356(9)
C20 C24 1.508(8)
C21 C22 1.385(8)
C22 C25 1.508(8)

loop_
_geom_torsion_atom_site_label_1
_geom_torsion_atom_site_label_2
_geom_torsion_atom_site_label_3
_geom_torsion_atom_site_label_4
_geom_torsion
C3 Re1 C1 O1 -12(8)
C2 Re1 C1 O1 82(8)
C4 Re1 C1 O1 -105(8)
C5 Re1 C1 O1 34(25)
Br1 Re1 C1 O1 168(8)
C3 Re1 C2 O2 106(3)
C1 Re1 C2 O2 16(3)
C4 Re1 C2 O2 -20(4)
C5 Re1 C2 O2 -165(3)
Br1 Re1 C2 O2 -75(3)
C1 Re1 C3 O3 160(50)
C2 Re1 C3 O3 76(50)
C4 Re1 C3 O3 -114(50)
C5 Re1 C3 O3 -19(50)
Br1 Re1 C3 O3 -24(59)
C3 Re1 C4 O4 -93(3)
C1 Re1 C4 O4 -3(3)
C2 Re1 C4 O4 32(4)
C5 Re1 C4 O4 177(3)
Br1 Re1 C4 O4 88(3)
C7 N2 C5 N1 -3.9(6)
C17 N2 C5 N1 177.5(5)
C7 N2 C5 Re1 172.1(5)
C17 N2 C5 Re1 -6.5(7)
C6 N1 C5 N2 2.8(7)
C8 N1 C5 N2 -178.1(5)
C6 N1 C5 Re1 -173.2(5)
C8 N1 C5 Re1 5.9(8)
C3 Re1 C5 N2 -89.2(5)
C1 Re1 C5 N2 -135(19)
C2 Re1 C5 N2 176.7(4)
C4 Re1 C5 N2 3.9(5)
Br1 Re1 C5 N2 90.7(4)
C3 Re1 C5 N1 85.8(5)
C1 Re1 C5 N1 40(19)
C2 Re1 C5 N1 -8.2(5)
C4 Re1 C5 N1 178.9(5)
Br1 Re1 C5 N1 -94.3(4)
C5 N1 C6 C7 -0.8(9)
C8 N1 C6 C7 -179.9(6)
N1 C6 C7 N2 -1.6(9)
C5 N2 C7 C6 3.5(8)
C17 N2 C7 C6 -177.7(6)
C5 N1 C8 C9 89.7(7)
C6 N1 C8 C9 -91.4(7)
C5 N1 C8 C13 -94.5(7)
C6 N1 C8 C13 84.5(8)
C13 C8 C9 C10 3.7(8)
N1 C8 C9 C10 179.4(5)
C13 C8 C9 C14 -175.4(6)
N1 C8 C9 C14 0.3(8)
C8 C9 C10 C11 -2.0(9)
C14 C9 C10 C11 177.1(6)
C9 C10 C11 C12 -0.5(11)
C9 C10 C11 C15 -178.9(7)
C10 C11 C12 C13 1.3(11)
C15 C11 C12 C13 179.8(8)
C11 C12 C13 C8 0.4(11)
C11 C12 C13 C16 -178.1(8)
C9 C8 C13 C12 -2.9(9)
N1 C8 C13 C12 -178.8(6)
C9 C8 C13 C16 175.5(6)
N1 C8 C13 C16 -0.3(9)
C5 N2 C17 C18 -91.0(6)
C7 N2 C17 C18 90.4(6)
C5 N2 C17 C22 94.0(6)
C7 N2 C17 C22 -84.6(7)
C22 C17 C18 C19 -2.1(7)
N2 C17 C18 C19 -176.9(5)
C22 C17 C18 C23 177.0(5)
N2 C17 C18 C23 2.2(7)
C17 C18 C19 C20 0.3(8)
C23 C18 C19 C20 -178.8(6)
C18 C19 C20 C21 1.1(9)
C18 C19 C20 C24 178.8(6)
C19 C20 C21 C22 -0.8(9)
C24 C20 C21 C22 -178.5(6)
C20 C21 C22 C17 -0.9(8)
C20 C21 C22 C25 -179.7(7)
C18 C17 C22 C21 2.4(7)
N2 C17 C22 C21 177.2(5)
C18 C17 C22 C25 -178.9(6)
N2 C17 C22 C25 -4.1(8)
